data_2104414
loop_
_publ_author_name
'St\%ahl, Kenny'
'Andersen, Jens E. T.'
'Shim, Irene'
'Christgau, Stephan'

_publ_section_title
;
 Structures of strontium diformate and strontium fumarate. A
 synchrotron powder diffraction study
;
_journal_coeditor_code ZB5005
_journal_issue 4
_journal_name_full 'Acta Crystallographica Section B'
_journal_page_first 481
_journal_page_last 487
_journal_paper_doi 10.1107/S0108768109023489
_journal_volume 65
_journal_year 2009
_chemical_formula_moiety 'C4 H2 O4 Sr'
_chemical_formula_sum 'C4 H2 O4 Sr'
_chemical_formula_weight 201.68
_chemical_name_common 'Strontium fumarate'
_chemical_name_systematic
;
 Strontium fumarate
;
_space_group_IT_number 70
_symmetry_cell_setting orthorhombic
_symmetry_space_group_name_Hall '-F 2uv 2vw'
_symmetry_space_group_name_H-M 'F d d d :2'
_cell_angle_alpha 90.00000
_cell_angle_beta 90.00000
_cell_angle_gamma 90.00000
_cell_formula_units_Z 8
_cell_length_a 10.59801(10)
_cell_length_b 9.81628(9)
_cell_length_c 10.00739(8)
_cell_measurement_temperature 105(2)
_cell_volume 1041.099(16)
_computing_cell_refinement 'WINPOW, local Rietveld program'
_computing_data_collection 'Huber G670'
_computing_data_reduction 'WINPOW, local Rietveld program'
_computing_molecular_graphics 'ATOMS 6.2, Shape Software, USA'
_computing_publication_material 'WINPOW, local Rietveld program'
_computing_structure_refinement 'WINPOW, local Rietveld program'
_computing_structure_solution 'EXPO, Altomari et al., 1994, 1995'
_diffrn_ambient_temperature 105(2)
_diffrn_measurement_device_type 'HUBER G670 Guinier camera'
_diffrn_radiation_monochromator Si(111)
_diffrn_radiation_type synchrotron
_diffrn_radiation_wavelength 1.25176
_exptl_absorpt_coefficient_mu 7.58
_exptl_absorpt_correction_T_max 0.452
_exptl_absorpt_correction_T_min 0.423
_exptl_absorpt_correction_type cylinder
_exptl_absorpt_process_details
;
Bond, W.L. (1972) Int. Tabl. Vol II
;
_exptl_crystal_density_diffrn 2.573
_exptl_crystal_F_000 768.0
_pd_block_diffractogram_id betastrontiumfumarate105K
_pd_char_colour colorless
_pd_instr_location
;
Beamline 711, MAX II, MAXlab, Lund, Sweden
;
_pd_meas_2theta_range_inc 0.005
_pd_meas_2theta_range_max 100.000
_pd_meas_2theta_range_min 3.000
_pd_meas_number_of_points 19400
_pd_meas_scan_method step
_pd_proc_2theta_range_inc 0.005
_pd_proc_2theta_range_max 99.996
_pd_proc_2theta_range_min 10.996
_pd_proc_info_data_reduction
;
 ?
;
_pd_proc_ls_background_function 'Chebyshev polynomial'
_pd_proc_ls_pref_orient_corr
;
I~corr~ = I~obs~/[P^2^cos^2^\a + P^-1^sin^2^\a]^3/2^
(Dollase (1986) J. Appl. Cryst. 19, 267)
P = 1.031(11) in direction (011)
;
_pd_proc_ls_profile_function pseudo-Voigt
_pd_proc_ls_prof_R_factor 0.0427
_pd_proc_ls_prof_wR_expected 0.0080
_pd_proc_ls_prof_wR_factor 0.0592
_pd_proc_number_of_points 17800
_pd_proc_wavelength 1.25176
_pd_spec_mounting 'quartz capillary'
_pd_spec_mount_mode transmission
_pd_spec_shape cylinder
_pd_spec_size_axial 2.0
_pd_spec_size_equat 0.3
_refine_ls_extinction_method none
_refine_ls_goodness_of_fit_all 7.40
_refine_ls_hydrogen_treatment noref
_refine_ls_matrix_type full
_refine_ls_number_constraints 0
_refine_ls_number_parameters 35
_refine_ls_number_restraints 0
_refine_ls_shift/su_max 0.0450
_refine_ls_shift/su_mean 0.0180
_refine_ls_structure_factor_coef Inet
_refine_ls_weighting_scheme sigma
_cod_data_source_file zb5005.cif
_cod_data_source_block betastrontiumfumarate105K
_cod_depositor_comments
;
The following automatic conversions were performed:
'_symmetry_cell_setting' value 'Orthorhombic' changed to 'orthorhombic'
according to '/home/saulius/struct/CIF-dictionaries/cif_core.dic'
dictionary named 'cif_core.dic' version 2.4.1 from 2010-06-29.

Automatic conversion script
Id: cif_fix_enum 1527 2010-12-29 10:47:43Z saulius 

The following automatic conversions were performed:

'_symmetry_cell_setting' value 'Orthorhombic' changed to
'orthorhombic' according to
/home/saulius/struct/CIF-dictionaries/cif_core.dic dictionary named
'cif_core.dic' version 2.4.1 from 2010-06-29.

Automatic conversion script
Id: cif_fix_values 1715 2011-07-08 13:25:40Z adriana 
;
_cod_original_cell_volume 1041.10(2)
_cod_original_sg_symbol_H-M 'F d d d'
_cod_database_code 2104414

loop_
_symmetry_equiv_pos_as_xyz
x,y,z
x,y+1/2,z+1/2
x+1/2,y,z+1/2
x+1/2,y+1/2,z
-x,y+1/4,z+1/4
-x,y+3/4,z+3/4
-x+1/2,y+1/4,z+3/4
-x+1/2,y+3/4,z+1/4
x+1/4,-y,z+1/4
x+1/4,-y+1/2,z+3/4
x+3/4,-y,z+3/4
x+3/4,-y+1/2,z+1/4
-x+1/4,-y+3/4,z+1/2
-x+1/4,-y+1/4,z
-x+3/4,-y+3/4,z
-x+3/4,-y+1/4,z+1/2
x+1/4,y+1/4,-z
x+1/4,y+3/4,-z+1/2
x+3/4,y+1/4,-z+1/2
x+3/4,y+3/4,-z
-x+1/4,y+1/2,-z+3/4
-x+1/4,y,-z+1/4
-x+3/4,y+1/2,-z+1/4
-x+3/4,y,-z+3/4
x+1/2,-y+1/4,-z+3/4
x+1/2,-y+3/4,-z+1/4
x,-y+1/4,-z+1/4
x,-y+3/4,-z+3/4
-x+1/2,-y,-z+1/2
-x+1/2,-y+1/2,-z
-x,-y,-z
-x,-y+1/2,-z+1/2

loop_
_atom_site_type_symbol
_atom_site_label
_atom_site_fract_x
_atom_site_fract_y
_atom_site_fract_z
_atom_site_U_iso_or_equiv
_atom_site_adp_type
_atom_site_occupancy
Sr Sr .1250 .1250 .1250 .00413(17) Uiso 1.0000
O O1 .04418(11) .19330(12) .38019(13) .0124(4) Uiso 1.0000
C C1 .1250 .1250 .4332(3) .0124(4) Uiso 1.0000
C C2 .1724(3) .1514(4) .5847(3) .0124(4) Uiso .5000
H H .2526 .1665 .6076 .0188(4) Uiso .5000

loop_
_atom_type_symbol
_atom_type_description
_atom_type_scat_dispersion_real
_atom_type_scat_dispersion_imag
_atom_type_scat_source
C C 0.0150 0.0070 'International Tables for Crystallography (Vol. IV)'
O O 0.0300 0.0200 'International Tables for Crystallography (Vol. IV)'
Sr Sr -0.7100 1.2300 'International Tables for Crystallography (Vol. IV)'
H H 0.0000 0.0000 'International Tables for Crystallography (Vol. IV)'

loop_
_geom_angle_atom_site_label_1
_geom_angle_atom_site_label_2
_geom_angle_atom_site_label_3
_geom_angle_site_symmetry_1
_geom_angle_site_symmetry_3
_geom_angle
_geom_angle_publ_flag
O1 C1 O1 . 14_555 128.0(2) y
O1 C1 C2 . . 122.80(18) y
C1 C2 H . . 124.2(3) n
C1 C2 H . 27_556 124.8(3) n

loop_
_geom_bond_atom_site_label_1
_geom_bond_atom_site_label_2
_geom_bond_site_symmetry_2
_geom_bond_distance
_geom_bond_publ_flag
Sr O1 32_555 2.5296(12) y
Sr O1 6_544 2.5296(12) y
Sr O1 18_545 2.5296(12) y
Sr O1 10_554 2.5296(12) y
Sr O1 . 2.7758(13) y
Sr O1 22_555 2.7758(13) y
Sr O1 27_555 2.7758(13) y
Sr O1 14_555 2.7758(13) y
C1 O1 . 1.2101(16) y
C1 O1 14_555 1.2101(16) y
C1 C2 . 1.618(4) y
C2 H . .892(3) y
C2 C2 22_556 1.289(6) y
